data_7151264
loop_
_publ_author_name
'Fox, David J.'
'Parris, Sean'
'Pedersen, Daniel Sejer'
'Tyzack, Charles R.'
'Warren, Stuart'

_publ_section_title
;
 Asymmetric synthesis of cyclopropanes and dihydrofurans based on
 phosphine oxide chemistry.
;
_journal_issue 16
_journal_name_full 'Organic &amp; biomolecular chemistry'
_journal_page_first 3108
_journal_page_last 3112
_journal_paper_doi 10.1039/b606874j
_journal_volume 4
_journal_year 2006
_chemical_absolute_configuration
;
Flack parameter -0.02(13).
;
_chemical_formula_moiety 'C29 H27 O3 P'
_chemical_formula_sum 'C29 H27 O3 P'
_chemical_formula_weight 454.48
_chemical_name_systematic
;
?
;
_space_group_IT_number 19
_symmetry_cell_setting orthorhombic
_symmetry_space_group_name_Hall 'P 2ac 2ab'
_symmetry_space_group_name_H-M 'P 21 21 21'
_atom_sites_solution_hydrogens geom
_atom_sites_solution_primary direct
_atom_sites_solution_secondary difmap
_audit_creation_method SHELXL-97
_cell_angle_alpha 90.00
_cell_angle_beta 90.00
_cell_angle_gamma 90.00
_cell_formula_units_Z 4
_cell_length_a 5.9419(1)
_cell_length_b 14.3610(3)
_cell_length_c 26.6529(7)
_cell_measurement_reflns_used 75668
_cell_measurement_temperature 180(2)
_cell_measurement_theta_max 22.46
_cell_measurement_theta_min 1.02
_cell_volume 2274.34(9)
_computing_cell_refinement 'HKL Scalepack (Otwinowski & Minor 1997)'
_computing_data_collection 'Collect (Nonius B.V. 1998)'
_computing_data_reduction
;
HKL Denzo and Scalepack (Otwinowski & Minor 1997)
;
_computing_publication_material 'SHELXL-97 (Sheldrick 1997)'
_computing_structure_refinement 'SHELXL-97 (Sheldrick 1997)'
_computing_structure_solution 'SIR-92 (Altomare et al. 1994)'
_diffrn_ambient_temperature 180(2)
_diffrn_measured_fraction_theta_full 0.993
_diffrn_measured_fraction_theta_max 0.993
_diffrn_measurement_device_type 'Nonius Kappa CCD'
_diffrn_measurement_method 'Thin slice \w and \f scans'
_diffrn_radiation_source 'fine-focus sealed tube'
_diffrn_radiation_type MoK\a
_diffrn_radiation_wavelength 0.71073
_diffrn_reflns_av_R_equivalents 0.0953
_diffrn_reflns_av_sigmaI/netI 0.0528
_diffrn_reflns_limit_h_max 5
_diffrn_reflns_limit_h_min -6
_diffrn_reflns_limit_k_max 15
_diffrn_reflns_limit_k_min -13
_diffrn_reflns_limit_l_max 28
_diffrn_reflns_limit_l_min -28
_diffrn_reflns_number 14297
_diffrn_reflns_theta_full 22.49
_diffrn_reflns_theta_max 22.49
_diffrn_reflns_theta_min 3.65
_exptl_absorpt_coefficient_mu 0.151
_exptl_absorpt_correction_T_max 1.005
_exptl_absorpt_correction_T_min 0.710
_exptl_absorpt_correction_type multi-scan
_exptl_absorpt_process_details
;
multi-scan from symmetry-related measurements
Sortav (Blessing 1995)
;
_exptl_crystal_colour colourless
_exptl_crystal_density_diffrn 1.327
_exptl_crystal_density_method 'not measured'
_exptl_crystal_description needle
_exptl_crystal_F_000 960
_exptl_crystal_size_max 0.42
_exptl_crystal_size_mid 0.05
_exptl_crystal_size_min 0.02
_refine_diff_density_max 0.328
_refine_diff_density_min -0.358
_refine_diff_density_rms 0.086
_refine_ls_abs_structure_details 'Flack H D (1983), Acta Cryst. A39, 876-881'
_refine_ls_abs_structure_Flack -0.02(13)
_refine_ls_extinction_coef 0.011(2)
_refine_ls_extinction_expression Fc^*^=kFc[1+0.001xFc^2^\l^3^/sin(2\q)]^-1/4^
_refine_ls_extinction_method SHELXL
_refine_ls_goodness_of_fit_ref 1.104
_refine_ls_hydrogen_treatment constr
_refine_ls_matrix_type full
_refine_ls_number_parameters 299
_refine_ls_number_reflns 2966
_refine_ls_number_restraints 0
_refine_ls_restrained_S_all 1.104
_refine_ls_R_factor_all 0.0565
_refine_ls_R_factor_gt 0.0458
_refine_ls_shift/su_max 0.001
_refine_ls_shift/su_mean 0.000
_refine_ls_structure_factor_coef Fsqd
_refine_ls_weighting_details 'calc w=1/[\s^2^(Fo^2^)+(0.0621P)^2^+0.3683P] where P=(Fo^2^+2Fc^2^)/3'
_refine_ls_weighting_scheme calc
_refine_ls_wR_factor_gt 0.1020
_refine_ls_wR_factor_ref 0.1075
_reflns_number_gt 2628
_reflns_number_total 2966
_reflns_threshold_expression >2sigma(I)
_cod_data_source_file b606874j.txt
_cod_data_source_block sw0302
_cod_original_sg_symbol_H-M P2(1)2(1)2(1)
_cod_database_code 7151264

loop_
_symmetry_equiv_pos_as_xyz
'x, y, z'
'-x+1/2, -y, z+1/2'
'x+1/2, -y+1/2, -z'
'-x, y+1/2, -z+1/2'

loop_
_atom_site_label
_atom_site_type_symbol
_atom_site_fract_x
_atom_site_fract_y
_atom_site_fract_z
_atom_site_U_iso_or_equiv
_atom_site_adp_type
_atom_site_occupancy
_atom_site_symmetry_multiplicity
_atom_site_calc_flag
_atom_site_refinement_flags
_atom_site_disorder_assembly
_atom_site_disorder_group
P1 P 0.59658(13) 0.64320(5) 0.34358(3) 0.0323(3) Uani 1 1 d . . .
O1 O 0.6816(4) 0.41314(14) 0.35902(8) 0.0385(6) Uani 1 1 d . . .
C1 C 0.8405(5) 0.4732(2) 0.33507(12) 0.0324(8) Uani 1 1 d . . .
H1 H 0.9943 0.4474 0.3414 0.039 Uiso 1 1 calc R . .
O2 O 0.3699(3) 0.59908(14) 0.34268(9) 0.0375(6) Uani 1 1 d . . .
C2 C 0.8199(5) 0.5662(2) 0.36440(12) 0.0320(8) Uani 1 1 d . . .
H2 H 0.9670 0.6000 0.3633 0.038 Uiso 1 1 calc R . .
O3 O 0.3004(4) 0.47905(19) 0.42214(10) 0.0566(8) Uani 1 1 d . . .
H3C H 0.3424 0.5101 0.3971 0.085 Uiso 1 1 calc R . .
C3 C 0.7755(6) 0.5307(2) 0.41878(13) 0.0348(8) Uani 1 1 d . . .
H3A H 0.9152 0.5328 0.4390 0.042 Uiso 1 1 calc R . .
H3B H 0.6594 0.5693 0.4355 0.042 Uiso 1 1 calc R . .
C4 C 0.6927(6) 0.4290(2) 0.41246(13) 0.0348(8) Uani 1 1 d . . .
H4 H 0.8044 0.3854 0.4278 0.042 Uiso 1 1 calc R . .
C6 C 0.7994(6) 0.4708(2) 0.27911(12) 0.0322(8) Uani 1 1 d . . .
C7 C 0.5984(6) 0.4405(2) 0.25957(13) 0.0379(8) Uani 1 1 d . . .
H7 H 0.4780 0.4254 0.2816 0.045 Uiso 1 1 calc R . .
C8 C 0.5687(7) 0.4315(2) 0.20811(14) 0.0455(10) Uani 1 1 d . . .
H8 H 0.4298 0.4095 0.1951 0.055 Uiso 1 1 calc R . .
C9 C 0.7426(7) 0.4548(2) 0.17590(15) 0.0518(11) Uani 1 1 d . . .
H9 H 0.7238 0.4489 0.1407 0.062 Uiso 1 1 calc R . .
C10 C 0.9432(7) 0.4867(3) 0.19535(14) 0.0484(10) Uani 1 1 d . . .
H10 H 1.0624 0.5033 0.1734 0.058 Uiso 1 1 calc R . .
C11 C 0.9724(6) 0.4946(2) 0.24693(14) 0.0407(9) Uani 1 1 d . . .
H11 H 1.1114 0.5163 0.2601 0.049 Uiso 1 1 calc R . .
C12 C 0.6769(5) 0.6884(2) 0.28286(12) 0.0316(8) Uani 1 1 d . . .
C13 C 0.5191(6) 0.6852(2) 0.24514(13) 0.0377(8) Uani 1 1 d . . .
H13 H 0.3745 0.6595 0.2514 0.045 Uiso 1 1 calc R . .
C14 C 0.5715(6) 0.7198(2) 0.19760(13) 0.0431(9) Uani 1 1 d . . .
H14 H 0.4620 0.7178 0.1716 0.052 Uiso 1 1 calc R . .
C15 C 0.7789(6) 0.7563(2) 0.18829(14) 0.0417(9) Uani 1 1 d . . .
H15 H 0.8124 0.7805 0.1560 0.050 Uiso 1 1 calc R . .
C16 C 0.9408(6) 0.7585(2) 0.22544(14) 0.0396(9) Uani 1 1 d . . .
H16 H 1.0856 0.7835 0.2186 0.048 Uiso 1 1 calc R . .
C17 C 0.8910(6) 0.7240(2) 0.27273(13) 0.0361(8) Uani 1 1 d . . .
H17 H 1.0025 0.7245 0.2983 0.043 Uiso 1 1 calc R . .
C18 C 0.6043(5) 0.7383(2) 0.38860(13) 0.0356(8) Uani 1 1 d . . .
C19 C 0.4287(6) 0.7466(3) 0.42195(15) 0.0520(10) Uani 1 1 d . . .
H19 H 0.3055 0.7045 0.4201 0.062 Uiso 1 1 calc R . .
C20 C 0.4303(8) 0.8160(3) 0.45834(17) 0.0667(13) Uani 1 1 d . . .
H20 H 0.3075 0.8217 0.4810 0.080 Uiso 1 1 calc R . .
C21 C 0.6094(8) 0.8768(3) 0.46172(16) 0.0594(11) Uani 1 1 d . . .
H21 H 0.6113 0.9236 0.4869 0.071 Uiso 1 1 calc R . .
C22 C 0.7840(7) 0.8692(3) 0.42871(16) 0.0580(11) Uani 1 1 d . . .
H22 H 0.9066 0.9115 0.4306 0.070 Uiso 1 1 calc R . .
C23 C 0.7826(6) 0.7998(2) 0.39241(15) 0.0514(10) Uani 1 1 d . . .
H23 H 0.9058 0.7945 0.3699 0.062 Uiso 1 1 calc R . .
C24 C 0.4601(6) 0.4071(2) 0.43208(13) 0.0394(9) Uani 1 1 d . . .
H24 H 0.4068 0.3497 0.4144 0.047 Uiso 1 1 calc R . .
C25 C 0.4470(5) 0.3881(2) 0.48815(13) 0.0358(8) Uani 1 1 d . . .
C26 C 0.2517(6) 0.3480(2) 0.50644(14) 0.0428(9) Uani 1 1 d . . .
H26 H 0.1338 0.3325 0.4839 0.051 Uiso 1 1 calc R . .
C27 C 0.2258(7) 0.3301(3) 0.55765(15) 0.0511(10) Uani 1 1 d . . .
H27 H 0.0892 0.3044 0.5700 0.061 Uiso 1 1 calc R . .
C28 C 0.3989(7) 0.3499(3) 0.59004(14) 0.0502(9) Uani 1 1 d . . .
H28 H 0.3823 0.3374 0.6248 0.060 Uiso 1 1 calc R . .
C29 C 0.5954(7) 0.3874(2) 0.57243(14) 0.0487(10) Uani 1 1 d . . .
H29 H 0.7156 0.4001 0.5949 0.058 Uiso 1 1 calc R . .
C30 C 0.6191(6) 0.4072(2) 0.52102(14) 0.0422(9) Uani 1 1 d . . .
H30 H 0.7549 0.4340 0.5089 0.051 Uiso 1 1 calc R . .

loop_
_atom_site_aniso_label
_atom_site_aniso_U_11
_atom_site_aniso_U_22
_atom_site_aniso_U_33
_atom_site_aniso_U_23
_atom_site_aniso_U_13
_atom_site_aniso_U_12
P1 0.0343(5) 0.0294(5) 0.0331(5) 0.0011(4) -0.0008(4) 0.0006(4)
O1 0.0547(14) 0.0314(11) 0.0294(15) -0.0022(10) -0.0013(11) -0.0043(11)
C1 0.0343(17) 0.0320(17) 0.031(2) 0.0008(15) -0.0006(16) 0.0011(14)
O2 0.0340(12) 0.0391(12) 0.0395(14) 0.0056(11) -0.0024(12) 0.0023(9)
C2 0.0336(17) 0.0285(16) 0.0339(19) -0.0012(15) -0.0037(15) 0.0005(14)
O3 0.0447(14) 0.0733(18) 0.0517(18) 0.0255(14) -0.0007(13) 0.0059(13)
C3 0.0381(19) 0.0350(18) 0.031(2) -0.0015(15) -0.0043(16) 0.0043(15)
C4 0.044(2) 0.0294(17) 0.031(2) 0.0014(15) -0.0071(16) 0.0032(15)
C6 0.043(2) 0.0221(16) 0.032(2) -0.0001(14) 0.0003(18) 0.0025(14)
C7 0.045(2) 0.0302(17) 0.038(2) 0.0016(16) -0.0017(17) 0.0006(17)
C8 0.059(2) 0.035(2) 0.043(2) -0.0044(17) -0.010(2) -0.0050(18)
C9 0.081(3) 0.040(2) 0.034(2) -0.0035(17) -0.003(2) 0.002(2)
C10 0.065(3) 0.040(2) 0.041(3) 0.0039(17) 0.014(2) 0.0042(19)
C11 0.049(2) 0.0290(19) 0.044(2) -0.0016(17) 0.0043(18) 0.0023(15)
C12 0.0377(19) 0.0237(16) 0.033(2) -0.0025(14) 0.0002(17) 0.0029(14)
C13 0.0394(19) 0.0334(18) 0.040(2) 0.0018(16) 0.0003(17) 0.0012(15)
C14 0.047(2) 0.046(2) 0.037(2) -0.0004(17) -0.0035(17) 0.0031(17)
C15 0.052(2) 0.037(2) 0.036(2) 0.0053(16) 0.0060(18) 0.0067(18)
C16 0.047(2) 0.0257(17) 0.046(2) 0.0001(16) 0.0091(19) -0.0010(15)
C17 0.0396(19) 0.0324(17) 0.036(2) -0.0023(16) 0.0029(17) 0.0028(15)
C18 0.0422(18) 0.0284(17) 0.036(2) 0.0033(15) 0.0018(18) 0.0050(16)
C19 0.050(2) 0.048(2) 0.058(3) -0.010(2) 0.007(2) 0.0000(19)
C20 0.074(3) 0.068(3) 0.059(3) -0.022(2) 0.025(2) 0.009(3)
C21 0.085(3) 0.044(2) 0.049(3) -0.0139(18) 0.012(2) 0.002(2)
C22 0.078(3) 0.042(2) 0.054(3) -0.009(2) 0.008(2) -0.013(2)
C23 0.062(2) 0.046(2) 0.047(3) -0.0104(19) 0.010(2) -0.0108(19)
C24 0.047(2) 0.039(2) 0.032(2) 0.0042(16) -0.0049(17) -0.0010(16)
C25 0.044(2) 0.0316(17) 0.032(2) 0.0024(15) -0.0035(17) 0.0048(15)
C26 0.044(2) 0.046(2) 0.039(2) 0.0038(18) -0.0037(16) -0.0019(17)
C27 0.054(2) 0.051(2) 0.048(3) 0.0101(19) 0.005(2) 0.0014(18)
C28 0.063(2) 0.054(2) 0.034(2) 0.0063(18) 0.003(2) 0.005(2)
C29 0.061(2) 0.050(2) 0.035(2) -0.0017(17) -0.007(2) -0.001(2)
C30 0.046(2) 0.0408(19) 0.040(2) 0.0001(16) -0.0005(18) -0.0015(17)

loop_
_atom_type_symbol
_atom_type_description
_atom_type_scat_dispersion_real
_atom_type_scat_dispersion_imag
_atom_type_scat_source
C C 0.0033 0.0016 'International Tables Vol C Tables 4.2.6.8 and 6.1.1.4'
H H 0.0000 0.0000 'International Tables Vol C Tables 4.2.6.8 and 6.1.1.4'
O O 0.0106 0.0060 'International Tables Vol C Tables 4.2.6.8 and 6.1.1.4'
P P 0.1023 0.0942 'International Tables Vol C Tables 4.2.6.8 and 6.1.1.4'

loop_
_geom_angle_atom_site_label_1
_geom_angle_atom_site_label_2
_geom_angle_atom_site_label_3
_geom_angle
_geom_angle_site_symmetry_1
_geom_angle_site_symmetry_3
_geom_angle_publ_flag
O2 P1 C12 112.16(15) . . ?
O2 P1 C2 114.02(13) . . ?
C12 P1 C2 107.44(15) . . ?
O2 P1 C18 110.67(14) . . ?
C12 P1 C18 108.33(15) . . ?
C2 P1 C18 103.75(15) . . ?
C1 O1 C4 108.4(2) . . ?
O1 C1 C6 108.7(2) . . ?
O1 C1 C2 104.0(2) . . ?
C6 C1 C2 120.2(3) . . ?
O1 C1 H1 107.8 . . ?
C6 C1 H1 107.8 . . ?
C2 C1 H1 107.8 . . ?
C1 C2 C3 101.6(2) . . ?
C1 C2 P1 115.3(2) . . ?
C3 C2 P1 111.1(2) . . ?
C1 C2 H2 109.5 . . ?
C3 C2 H2 109.5 . . ?
P1 C2 H2 109.5 . . ?
C24 O3 H3C 109.5 . . ?
C4 C3 C2 105.1(3) . . ?
C4 C3 H3A 110.7 . . ?
C2 C3 H3A 110.7 . . ?
C4 C3 H3B 110.7 . . ?
C2 C3 H3B 110.7 . . ?
H3A C3 H3B 108.8 . . ?
O1 C4 C24 105.5(3) . . ?
O1 C4 C3 105.7(3) . . ?
C24 C4 C3 116.7(3) . . ?
O1 C4 H4 109.6 . . ?
C24 C4 H4 109.6 . . ?
C3 C4 H4 109.6 . . ?
C7 C6 C11 119.3(3) . . ?
C7 C6 C1 121.4(3) . . ?
C11 C6 C1 119.1(3) . . ?
C6 C7 C8 120.9(3) . . ?
C6 C7 H7 119.5 . . ?
C8 C7 H7 119.5 . . ?
C9 C8 C7 119.7(4) . . ?
C9 C8 H8 120.2 . . ?
C7 C8 H8 120.2 . . ?
C10 C9 C8 119.5(4) . . ?
C10 C9 H9 120.2 . . ?
C8 C9 H9 120.2 . . ?
C9 C10 C11 120.5(4) . . ?
C9 C10 H10 119.8 . . ?
C11 C10 H10 119.8 . . ?
C6 C11 C10 120.1(4) . . ?
C6 C11 H11 120.0 . . ?
C10 C11 H11 120.0 . . ?
C13 C12 C17 119.4(3) . . ?
C13 C12 P1 117.5(2) . . ?
C17 C12 P1 123.0(3) . . ?
C12 C13 C14 120.0(3) . . ?
C12 C13 H13 120.0 . . ?
C14 C13 H13 120.0 . . ?
C15 C14 C13 120.3(3) . . ?
C15 C14 H14 119.9 . . ?
C13 C14 H14 119.9 . . ?
C14 C15 C16 120.5(3) . . ?
C14 C15 H15 119.7 . . ?
C16 C15 H15 119.7 . . ?
C15 C16 C17 119.7(3) . . ?
C15 C16 H16 120.2 . . ?
C17 C16 H16 120.2 . . ?
C16 C17 C12 120.1(3) . . ?
C16 C17 H17 120.0 . . ?
C12 C17 H17 120.0 . . ?
C19 C18 C23 118.6(3) . . ?
C19 C18 P1 118.2(3) . . ?
C23 C18 P1 123.2(3) . . ?
C18 C19 C20 120.5(3) . . ?
C18 C19 H19 119.8 . . ?
C20 C19 H19 119.8 . . ?
C21 C20 C19 120.3(4) . . ?
C21 C20 H20 119.9 . . ?
C19 C20 H20 119.9 . . ?
C22 C21 C20 119.6(4) . . ?
C22 C21 H21 120.2 . . ?
C20 C21 H21 120.2 . . ?
C21 C22 C23 120.1(4) . . ?
C21 C22 H22 120.0 . . ?
C23 C22 H22 120.0 . . ?
C18 C23 C22 120.9(4) . . ?
C18 C23 H23 119.5 . . ?
C22 C23 H23 119.5 . . ?
O3 C24 C4 113.1(3) . . ?
O3 C24 C25 106.2(3) . . ?
C4 C24 C25 115.1(3) . . ?
O3 C24 H24 107.4 . . ?
C4 C24 H24 107.4 . . ?
C25 C24 H24 107.4 . . ?
C30 C25 C26 118.8(3) . . ?
C30 C25 C24 123.5(3) . . ?
C26 C25 C24 117.6(3) . . ?
C25 C26 C27 120.9(3) . . ?
C25 C26 H26 119.6 . . ?
C27 C26 H26 119.6 . . ?
C28 C27 C26 119.6(4) . . ?
C28 C27 H27 120.2 . . ?
C26 C27 H27 120.2 . . ?
C29 C28 C27 120.3(4) . . ?
C29 C28 H28 119.8 . . ?
C27 C28 H28 119.8 . . ?
C28 C29 C30 119.9(4) . . ?
C28 C29 H29 120.0 . . ?
C30 C29 H29 120.0 . . ?
C25 C30 C29 120.4(3) . . ?
C25 C30 H30 119.8 . . ?
C29 C30 H30 119.8 . . ?

loop_
_geom_bond_atom_site_label_1
_geom_bond_atom_site_label_2
_geom_bond_distance
_geom_bond_site_symmetry_2
_geom_bond_publ_flag
P1 O2 1.489(2) . ?
P1 C12 1.808(3) . ?
P1 C2 1.815(3) . ?
P1 C18 1.819(3) . ?
O1 C1 1.429(4) . ?
O1 C4 1.444(4) . ?
C1 C6 1.512(5) . ?
C1 C2 1.552(4) . ?
C1 H1 1.0000 . ?
C2 C3 1.558(5) . ?
C2 H2 1.0000 . ?
O3 C24 1.428(4) . ?
O3 H3C 0.8400 . ?
C3 C4 1.550(4) . ?
C3 H3A 0.9900 . ?
C3 H3B 0.9900 . ?
C4 C24 1.511(5) . ?
C4 H4 1.0000 . ?
C6 C7 1.374(5) . ?
C6 C11 1.381(5) . ?
C7 C8 1.389(5) . ?
C7 H7 0.9500 . ?
C8 C9 1.384(5) . ?
C8 H8 0.9500 . ?
C9 C10 1.378(5) . ?
C9 H9 0.9500 . ?
C10 C11 1.390(5) . ?
C10 H10 0.9500 . ?
C11 H11 0.9500 . ?
C12 C13 1.376(5) . ?
C12 C17 1.397(5) . ?
C13 C14 1.396(5) . ?
C13 H13 0.9500 . ?
C14 C15 1.363(5) . ?
C14 H14 0.9500 . ?
C15 C16 1.381(5) . ?
C15 H15 0.9500 . ?
C16 C17 1.387(5) . ?
C16 H16 0.9500 . ?
C17 H17 0.9500 . ?
C18 C19 1.376(5) . ?
C18 C23 1.383(5) . ?
C19 C20 1.391(6) . ?
C19 H19 0.9500 . ?
C20 C21 1.379(6) . ?
C20 H20 0.9500 . ?
C21 C22 1.364(6) . ?
C21 H21 0.9500 . ?
C22 C23 1.389(5) . ?
C22 H22 0.9500 . ?
C23 H23 0.9500 . ?
C24 C25 1.521(5) . ?
C24 H24 1.0000 . ?
C25 C30 1.374(5) . ?
C25 C26 1.384(5) . ?
C26 C27 1.398(5) . ?
C26 H26 0.9500 . ?
C27 C28 1.372(5) . ?
C27 H27 0.9500 . ?
C28 C29 1.369(5) . ?
C28 H28 0.9500 . ?
C29 C30 1.406(5) . ?
C29 H29 0.9500 . ?
C30 H30 0.9500 . ?

loop_
_geom_torsion_atom_site_label_1
_geom_torsion_atom_site_label_2
_geom_torsion_atom_site_label_3
_geom_torsion_atom_site_label_4
_geom_torsion
_geom_torsion_site_symmetry_1
_geom_torsion_site_symmetry_2
_geom_torsion_site_symmetry_3
_geom_torsion_site_symmetry_4
_geom_torsion_publ_flag
C4 O1 C1 C6 -169.2(2) . . . . ?
C4 O1 C1 C2 -40.0(3) . . . . ?
O1 C1 C2 C3 35.6(3) . . . . ?
C6 C1 C2 C3 157.5(3) . . . . ?
O1 C1 C2 P1 -84.6(3) . . . . ?
C6 C1 C2 P1 37.2(4) . . . . ?
O2 P1 C2 C1 54.7(3) . . . . ?
C12 P1 C2 C1 -70.3(2) . . . . ?
C18 P1 C2 C1 175.1(2) . . . . ?
O2 P1 C2 C3 -60.2(2) . . . . ?
C12 P1 C2 C3 174.8(2) . . . . ?
C18 P1 C2 C3 60.3(2) . . . . ?
C1 C2 C3 C4 -19.4(3) . . . . ?
P1 C2 C3 C4 103.8(2) . . . . ?
C1 O1 C4 C24 151.1(2) . . . . ?
C1 O1 C4 C3 26.9(3) . . . . ?
C2 C3 C4 O1 -2.9(3) . . . . ?
C2 C3 C4 C24 -119.7(3) . . . . ?
O1 C1 C6 C7 19.1(4) . . . . ?
C2 C1 C6 C7 -100.4(3) . . . . ?
O1 C1 C6 C11 -157.0(3) . . . . ?
C2 C1 C6 C11 83.5(4) . . . . ?
C11 C6 C7 C8 1.3(5) . . . . ?
C1 C6 C7 C8 -174.8(3) . . . . ?
C6 C7 C8 C9 -1.0(5) . . . . ?
C7 C8 C9 C10 0.0(5) . . . . ?
C8 C9 C10 C11 0.7(5) . . . . ?
C7 C6 C11 C10 -0.7(5) . . . . ?
C1 C6 C11 C10 175.5(3) . . . . ?
C9 C10 C11 C6 -0.3(5) . . . . ?
O2 P1 C12 C13 5.7(3) . . . . ?
C2 P1 C12 C13 131.7(2) . . . . ?
C18 P1 C12 C13 -116.8(2) . . . . ?
O2 P1 C12 C17 -172.9(2) . . . . ?
C2 P1 C12 C17 -46.9(3) . . . . ?
C18 P1 C12 C17 64.6(3) . . . . ?
C17 C12 C13 C14 -1.8(5) . . . . ?
P1 C12 C13 C14 179.5(3) . . . . ?
C12 C13 C14 C15 0.3(5) . . . . ?
C13 C14 C15 C16 0.9(5) . . . . ?
C14 C15 C16 C17 -0.6(5) . . . . ?
C15 C16 C17 C12 -0.9(5) . . . . ?
C13 C12 C17 C16 2.1(4) . . . . ?
P1 C12 C17 C16 -179.3(2) . . . . ?
O2 P1 C18 C19 12.4(3) . . . . ?
C12 P1 C18 C19 135.7(3) . . . . ?
C2 P1 C18 C19 -110.3(3) . . . . ?
O2 P1 C18 C23 -170.7(3) . . . . ?
C12 P1 C18 C23 -47.4(3) . . . . ?
C2 P1 C18 C23 66.6(3) . . . . ?
C23 C18 C19 C20 0.6(6) . . . . ?
P1 C18 C19 C20 177.7(3) . . . . ?
C18 C19 C20 C21 -0.7(6) . . . . ?
C19 C20 C21 C22 0.9(7) . . . . ?
C20 C21 C22 C23 -1.0(7) . . . . ?
C19 C18 C23 C22 -0.7(5) . . . . ?
P1 C18 C23 C22 -177.6(3) . . . . ?
C21 C22 C23 C18 0.9(6) . . . . ?
O1 C4 C24 O3 -76.7(3) . . . . ?
C3 C4 C24 O3 40.2(4) . . . . ?
O1 C4 C24 C25 161.0(3) . . . . ?
C3 C4 C24 C25 -82.0(4) . . . . ?
O3 C24 C25 C30 -113.1(3) . . . . ?
C4 C24 C25 C30 12.8(5) . . . . ?
O3 C24 C25 C26 67.9(4) . . . . ?
C4 C24 C25 C26 -166.1(3) . . . . ?
C30 C25 C26 C27 2.2(5) . . . . ?
C24 C25 C26 C27 -178.8(3) . . . . ?
C25 C26 C27 C28 -2.0(6) . . . . ?
C26 C27 C28 C29 0.4(6) . . . . ?
C27 C28 C29 C30 1.0(6) . . . . ?
C26 C25 C30 C29 -0.8(5) . . . . ?
C24 C25 C30 C29 -179.8(3) . . . . ?
C28 C29 C30 C25 -0.8(5) . . . . ?

loop_
_cod_related_entry_id
_cod_related_entry_database
_cod_related_entry_code
1 ChemSpider 10018762
